data_4508757
loop_
_publ_author_name
'Garc\'ia-Couceiro, Urko'
'Castillo, Oscar'
'Luque, Antonio'
'Garc\'ia-Ter\'an, Juan P.'
'Beobide, Garikoitz'
'Rom\'an, Pascual'

_publ_contact_author
;
 Oscar Castillo. Departamento de Quimica Inorganica.
 Facultad de Ciencia y Tecnologia
 Universidad del Pais Vasco,  Apdo. 644, E-48080 Bilbao, Spain
;
_publ_section_title
;
 Rational Design of 2D Magnetic Metal&#x2212;Organic Coordination Polymers
 Assembled from Oxalato and Dipyridyl Spacers
;
_journal_issue 8
_journal_name_full 'Crystal Growth &amp; Design'
_journal_page_first 1839
_journal_paper_doi 10.1021/cg0601608
_journal_volume 6
_journal_year 2006
_chemical_compound_source 'synthesis as described'
_chemical_formula_moiety 'C14 H10 Co N2 O4'
_chemical_formula_structural 'C14 H10 Co N2 O4'
_chemical_formula_sum 'C14 H10 Co N2 O4'
_chemical_formula_weight 329.17
_chemical_name_systematic
;
catena-[(mu-oxalato)(mu-1,2-bis(4-pyridyl)ethylene)Cobalt(II)]
;
_space_group_IT_number 71
_symmetry_cell_setting orthorhombic
_symmetry_Int_Tables_number 71
_symmetry_space_group_name_Hall '-I 2 2'
_symmetry_space_group_name_H-M 'I m m m'
_atom_sites_solution_hydrogens geom
_atom_sites_solution_primary direct
_atom_sites_solution_secondary difmap
_audit_creation_method SHELXL97
_cell_angle_alpha 90.00
_cell_angle_beta 90.00
_cell_angle_gamma 90.00
_cell_formula_units_Z 2
_cell_length_a 5.4000(10)
_cell_length_b 10.157(2)
_cell_length_c 13.631(2)
_cell_measurement_reflns_used 3385
_cell_measurement_temperature 293(2)
_cell_measurement_theta_max 30.06
_cell_measurement_theta_min 4.01
_cell_volume 747.6(2)
_computing_cell_refinement 'CrysAlis CCD (Oxford Diffraction, 2003)'
_computing_data_collection 'CrysAlis CCD (Oxford Diffraction, 2003)'
_computing_data_reduction 'CrysAlis RED (Oxford Diffraction, 2003)'
_computing_molecular_graphics 'Ortep-3 (Farrugia, 1997)'
_computing_publication_material 'WinGX (Farrugia, 1999)'
_computing_structure_refinement 'SHELXL-97 (Sheldrick, 1997)'
_computing_structure_solution 'Sir92 (Altamore et al., 1993)'
_diffrn_ambient_temperature 293(2)
_diffrn_measured_fraction_theta_full 0.995
_diffrn_measured_fraction_theta_max 0.995
_diffrn_measurement_device_type Xcalibur
_diffrn_measurement_method \w
_diffrn_radiation_monochromator graphite
_diffrn_radiation_source 'fine-focus sealed tube'
_diffrn_radiation_type MoK\a
_diffrn_radiation_wavelength 0.71073
_diffrn_reflns_av_R_equivalents 0.0503
_diffrn_reflns_av_sigmaI/netI 0.0438
_diffrn_reflns_limit_h_max 7
_diffrn_reflns_limit_h_min -6
_diffrn_reflns_limit_k_max 14
_diffrn_reflns_limit_k_min -14
_diffrn_reflns_limit_l_max 19
_diffrn_reflns_limit_l_min -18
_diffrn_reflns_number 3385
_diffrn_reflns_theta_full 30.06
_diffrn_reflns_theta_max 30.06
_diffrn_reflns_theta_min 4.01
_diffrn_standards_decay_% 0
_diffrn_standards_interval_count 0
_diffrn_standards_interval_time 0
_diffrn_standards_number 0
_exptl_absorpt_coefficient_mu 1.163
_exptl_absorpt_correction_T_max 0.97772
_exptl_absorpt_correction_T_min 0.72099
_exptl_absorpt_correction_type numerical
_exptl_absorpt_process_details 'CrysAlis RED (Oxford Diffraction, 2003)'
_exptl_crystal_colour orange
_exptl_crystal_density_diffrn 1.462
_exptl_crystal_density_meas 1.45(1)
_exptl_crystal_density_method 'flotation method'
_exptl_crystal_description prismatic
_exptl_crystal_F_000 334
_exptl_crystal_size_max 0.40
_exptl_crystal_size_mid 0.12
_exptl_crystal_size_min 0.02
_refine_diff_density_max 0.938
_refine_diff_density_min -1.025
_refine_diff_density_rms 0.156
_refine_ls_extinction_method none
_refine_ls_goodness_of_fit_ref 1.077
_refine_ls_hydrogen_treatment constr
_refine_ls_matrix_type full
_refine_ls_number_parameters 89
_refine_ls_number_reflns 1978
_refine_ls_number_restraints 0
_refine_ls_restrained_S_all 1.077
_refine_ls_R_factor_all 0.0639
_refine_ls_R_factor_gt 0.0600
_refine_ls_shift/su_max 0.001
_refine_ls_shift/su_mean 0.000
_refine_ls_structure_factor_coef Fsqd
_refine_ls_weighting_details 'calc w=1/[\s^2^(Fo^2^)+(0.1266P)^2^]'
_refine_ls_weighting_scheme calc
_refine_ls_wR_factor_gt 0.1628
_refine_ls_wR_factor_ref 0.1669
_reflns_number_gt 587
_reflns_number_total 661
_reflns_threshold_expression >2sigma(I)
_cod_data_source_file cg0601608sup1.cif
_cod_data_source_block compound8
_cod_depositor_comments
;
The following automatic conversions were performed:

'_symmetry_cell_setting' value 'Orthorhombic' changed to
'orthorhombic' according to
/home/saulius/struct/CIF-dictionaries/cif_core.dic dictionary named
'cif_core.dic' version 2.4.2 from 2011-04-26.

Automatic conversion script
Id: cif_fix_values 1891 2012-01-12 08:04:46Z andrius 
;
_cod_original_sg_symbol_Hall '-I 22'
_cod_original_sg_symbol_H-M Immm
_cod_database_code 4508757

loop_
_symmetry_equiv_pos_as_xyz
'x, y, z'
'-x, -y, z'
'x, -y, -z'
'-x, y, -z'
'x+1/2, y+1/2, z+1/2'
'-x+1/2, -y+1/2, z+1/2'
'x+1/2, -y+1/2, -z+1/2'
'-x+1/2, y+1/2, -z+1/2'
'-x, -y, -z'
'x, y, -z'
'-x, y, z'
'x, -y, z'
'-x+1/2, -y+1/2, -z+1/2'
'x+1/2, y+1/2, -z+1/2'
'-x+1/2, y+1/2, z+1/2'
'x+1/2, -y+1/2, z+1/2'

loop_
_atom_site_label
_atom_site_type_symbol
_atom_site_fract_x
_atom_site_fract_y
_atom_site_fract_z
_atom_site_U_iso_or_equiv
_atom_site_adp_type
_atom_site_occupancy
_atom_site_symmetry_multiplicity
_atom_site_calc_flag
_atom_site_refinement_flags
_atom_site_disorder_assembly
_atom_site_disorder_group
Co1 Co 0.0000 0.0000 0.5000 0.0240(4) Uani 1 8 d S . .
O1 O -0.2947(4) -0.1327(2) 0.5000 0.0280(6) Uani 1 2 d S A .
C1 C -0.5000 -0.0773(4) 0.5000 0.0202(8) Uani 1 4 d S . .
N11 N 0.0000 0.0117(11) 0.6572(3) 0.0295(13) Uiso 0.50 2 d SP A -1
C12 C 0.0000 0.1209(16) 0.7047(12) 0.044(4) Uiso 0.50 2 d SP A -1
H12 H 0.0000 0.1965 0.6662 0.052 Uiso 0.50 2 calc SPR A -1
C13 C 0.0000 0.1416(13) 0.8015(8) 0.052(2) Uiso 0.50 2 d SP A -1
H13 H 0.0000 0.2261 0.8277 0.062 Uiso 0.50 2 calc SPR A -1
C14 C 0.0000 0.0306(6) 0.8610(5) 0.0363(17) Uiso 0.50 2 d SP A -1
C15 C 0.0000 -0.0919(12) 0.8151(7) 0.048(2) Uiso 0.50 2 d SP A -1
H15 H 0.0000 -0.1686 0.8524 0.057 Uiso 0.50 2 calc SPR A -1
C16 C 0.0000 -0.0990(17) 0.7106(14) 0.054(5) Uiso 0.50 2 d SP A -1
H16 H 0.0000 -0.1805 0.6795 0.065 Uiso 0.50 2 calc SPR A -1
C17 C 0.0000 0.0470(8) 0.9670(6) 0.0399(17) Uiso 0.50 2 d SP A -1
H17 H 0.0000 0.1394 1.0000 0.048 Uiso 1 4 d S B -1

loop_
_atom_site_aniso_label
_atom_site_aniso_U_11
_atom_site_aniso_U_22
_atom_site_aniso_U_33
_atom_site_aniso_U_23
_atom_site_aniso_U_13
_atom_site_aniso_U_12
Co1 0.0191(5) 0.0285(5) 0.0244(5) 0.000 0.000 0.000
O1 0.0181(11) 0.0226(11) 0.0434(13) 0.000 0.000 0.0017(8)
C1 0.0186(19) 0.0199(18) 0.0220(17) 0.000 0.000 0.000

loop_
_atom_type_symbol
_atom_type_description
_atom_type_scat_dispersion_real
_atom_type_scat_dispersion_imag
_atom_type_scat_source
C C 0.0033 0.0016 'International Tables Vol C Tables 4.2.6.8 and 6.1.1.4'
H H 0.0000 0.0000 'International Tables Vol C Tables 4.2.6.8 and 6.1.1.4'
N N 0.0061 0.0033 'International Tables Vol C Tables 4.2.6.8 and 6.1.1.4'
O O 0.0106 0.0060 'International Tables Vol C Tables 4.2.6.8 and 6.1.1.4'
Co Co 0.3494 0.9721 'International Tables Vol C Tables 4.2.6.8 and 6.1.1.4'

loop_
_geom_angle_atom_site_label_1
_geom_angle_atom_site_label_2
_geom_angle_atom_site_label_3
_geom_angle
_geom_angle_site_symmetry_1
_geom_angle_site_symmetry_3
O1 Co1 O1 180.00(9) 9_556 .
O1 Co1 O1 80.52(12) 9_556 11
O1 Co1 O1 99.48(12) . 11
O1 Co1 O1 99.48(12) 9_556 3_556
O1 Co1 O1 80.52(12) . 3_556
O1 Co1 O1 180.0 11 3_556
O1 Co1 N11 92.06(19) . .
O1 Co1 N11 92.06(19) 11 .
O1 Co1 N11 87.94(19) 9_556 .
O1 Co1 N11 87.94(19) 3_556 .
O1 Co1 N11 87.94(19) . 9_556
O1 Co1 N11 92.06(19) 9_556 9_556
O1 Co1 N11 87.94(19) 11 9_556
O1 Co1 N11 92.06(19) 3_556 9_556
N11 Co1 N11 180.000 9_556 .
C1 O1 Co1 112.8(2) . .
O1 C1 O1 126.2(4) 11_455 .
O1 C1 C1 116.90(18) 11_455 9_456
O1 C1 C1 116.90(19) . 9_456
C12 N11 C16 116.8(8) . .
C12 N11 Co1 123.5(10) . .
C16 N11 Co1 119.7(10) . .
N11 C12 C13 129.3(15) . .
N11 C12 H12 115.3 . .
C13 C12 H12 115.3 . .
C12 C13 C14 116.6(11) . .
C12 C13 H13 121.7 . .
C14 C13 H13 121.7 . .
C13 C14 C15 117.6(8) . .
C13 C14 C17 119.1(8) . .
C15 C14 C17 123.3(7) . .
C14 C15 C16 119.5(11) . .
C14 C15 H15 120.2 . .
C16 C15 H15 120.2 . .
N11 C16 C15 120.1(14) . .
N11 C16 H16 120.0 . .
C15 C16 H16 120.0 . .
C14 C17 H17 122.2 . .

loop_
_geom_bond_atom_site_label_1
_geom_bond_atom_site_label_2
_geom_bond_distance
_geom_bond_site_symmetry_2
Co1 O1 2.085(2) 9_556
Co1 O1 2.085(2) .
Co1 O1 2.085(2) 11
Co1 O1 2.085(2) 3_556
Co1 N11 2.146(4) 9_556
Co1 N11 2.146(4) .
O1 C1 1.243(3) .
C1 O1 1.243(3) 11_455
C1 C1 1.570(8) 9_456
N11 C12 1.285(19) .
N11 C16 1.34(2) .
C12 C13 1.34(2) .
C12 H12 0.9300 .
C13 C14 1.389(14) .
C13 H13 0.9300 .
C14 C15 1.392(14) .
C14 C17 1.455(11) .
C15 C16 1.43(2) .
C15 H15 0.9300 .
C16 H16 0.9300 .
C17 H17 1.0404 .

loop_
_geom_hbond_atom_site_label_D
_geom_hbond_atom_site_label_H
_geom_hbond_atom_site_label_A
_geom_hbond_distance_DH
_geom_hbond_distance_HA
_geom_hbond_distance_DA
_geom_hbond_angle_DHA
_geom_hbond_site_symmetry_A
C13 H13 O1 0.93 2.96 3.716(11) 138.9 8_456
C13 H13 O1 0.93 2.96 3.716(11) 138.9 5
C15 H15 O1 0.93 3.06 3.929(10) 155.8 6_445
C15 H15 O1 0.93 3.06 3.929(10) 155.8 7_546
C17 H17 O1 1.04 2.57 3.466(8) 144.4 8_456
C17 H17 O1 1.04 2.57 3.466(8) 144.4 5
